data_7051817
loop_
_publ_author_name
'Zaitsev, Kirill V.'
'Bermeshev, Maxim V.'
'Samsonov, Alexey A.'
'Oprunenko, Juri F.'
'Churakov, Andrei V.'
'Howard, Judith A. L.'
'Karlov, Sergey S.'
'Zaitseva, Galina S.'

_publ_section_title
;
 Titanium complexes based on chiral enantiopure dialkanolamines:
 synthesis, structures and catalytic activity
;
_journal_issue 8
_journal_name_full 'New Journal of Chemistry'
_journal_page_first 1415
_journal_paper_doi 10.1039/b714739b
_journal_volume 32
_journal_year 2008
_chemical_absolute_configuration ad
_chemical_formula_moiety 'C27 H39 N O4 Ti'
_chemical_formula_sum 'C27 H39 N O4 Ti'
_chemical_formula_weight 489.49
_chemical_name_systematic
;
?
;
_space_group_IT_number 19
_symmetry_cell_setting orthorhombic
_symmetry_space_group_name_Hall 'P 2ac 2ab'
_symmetry_space_group_name_H-M 'P 21 21 21'
_atom_sites_solution_hydrogens geom
_atom_sites_solution_primary direct
_atom_sites_solution_secondary difmap
_audit_creation_method SHELXL-97
_cell_angle_alpha 90.00
_cell_angle_beta 90.00
_cell_angle_gamma 90.00
_cell_formula_units_Z 4
_cell_length_a 10.8754(8)
_cell_length_b 14.0332(11)
_cell_length_c 17.5810(14)
_cell_measurement_reflns_used 6611
_cell_measurement_temperature 120(2)
_cell_measurement_theta_max 26.461
_cell_measurement_theta_min 2.201
_cell_volume 2683.2(4)
_computing_structure_refinement 'SHELXL-97 (Sheldrick, 1997)'
_computing_structure_solution 'SHELXS-97 (Sheldrick, 1990)'
_diffrn_ambient_temperature 120(2)
_diffrn_measured_fraction_theta_full 1.000
_diffrn_measured_fraction_theta_max 1.000
_diffrn_measurement_device_type 'Bruker SMART 1K'
_diffrn_measurement_method \w
_diffrn_radiation_monochromator graphite
_diffrn_radiation_source 'fine-focus sealed tube'
_diffrn_radiation_type MoK\a
_diffrn_radiation_wavelength 0.71073
_diffrn_reflns_av_R_equivalents 0.0594
_diffrn_reflns_av_sigmaI/netI 0.0809
_diffrn_reflns_limit_h_max 14
_diffrn_reflns_limit_h_min -14
_diffrn_reflns_limit_k_max 17
_diffrn_reflns_limit_k_min -18
_diffrn_reflns_limit_l_max 23
_diffrn_reflns_limit_l_min -9
_diffrn_reflns_number 17527
_diffrn_reflns_theta_full 28.00
_diffrn_reflns_theta_max 28.00
_diffrn_reflns_theta_min 1.86
_diffrn_standards_decay_% 0
_diffrn_standards_interval_count 0
_diffrn_standards_interval_time 0
_diffrn_standards_number 0
_exptl_absorpt_coefficient_mu 0.350
_exptl_absorpt_correction_T_max 0.9494
_exptl_absorpt_correction_T_min 0.9334
_exptl_absorpt_correction_type multi-scan
_exptl_crystal_colour colourless
_exptl_crystal_density_diffrn 1.212
_exptl_crystal_density_method 'not measured'
_exptl_crystal_description block
_exptl_crystal_F_000 1048
_exptl_crystal_size_max 0.20
_exptl_crystal_size_mid 0.20
_exptl_crystal_size_min 0.15
_refine_diff_density_max 0.329
_refine_diff_density_min -0.449
_refine_diff_density_rms 0.060
_refine_ls_abs_structure_details 'Flack H D (1983), Acta Cryst. A39, 876-881'
_refine_ls_abs_structure_Flack -0.02(3)
_refine_ls_extinction_method none
_refine_ls_goodness_of_fit_ref 1.037
_refine_ls_hydrogen_treatment constr
_refine_ls_matrix_type full
_refine_ls_number_parameters 304
_refine_ls_number_reflns 6473
_refine_ls_number_restraints 0
_refine_ls_restrained_S_all 1.037
_refine_ls_R_factor_all 0.0877
_refine_ls_R_factor_gt 0.0552
_refine_ls_shift/su_max 0.001
_refine_ls_shift/su_mean 0.000
_refine_ls_structure_factor_coef Fsqd
_refine_ls_weighting_details 'calc w=1/[\s^2^(Fo^2^)+(0.0239P)^2^+1.2334P] where P=(Fo^2^+2Fc^2^)/3'
_refine_ls_weighting_scheme calc
_refine_ls_wR_factor_gt 0.0875
_refine_ls_wR_factor_ref 0.0953
_reflns_number_gt 4886
_reflns_number_total 6473
_reflns_threshold_expression I>2\s(I)
_cod_data_source_file b714739b.txt
_cod_data_source_block r
_cod_database_code 7051817

loop_
_symmetry_equiv_pos_as_xyz
'x, y, z'
'-x+1/2, -y, z+1/2'
'-x, y+1/2, -z+1/2'
'x+1/2, -y+1/2, -z'

loop_
_atom_site_label
_atom_site_type_symbol
_atom_site_fract_x
_atom_site_fract_y
_atom_site_fract_z
_atom_site_U_iso_or_equiv
_atom_site_adp_type
_atom_site_occupancy
_atom_site_symmetry_multiplicity
_atom_site_calc_flag
_atom_site_refinement_flags
_atom_site_disorder_assembly
_atom_site_disorder_group
Ti1 Ti 0.92373(4) -0.00157(4) 0.86217(3) 0.01805(10) Uani 1 1 d . . .
N1 N 0.7413(2) 0.07369(15) 0.89390(13) 0.0165(5) Uani 1 1 d . . .
O1 O 0.8670(2) 0.04266(14) 0.77028(12) 0.0297(5) Uani 1 1 d . . .
O2 O 0.96876(17) 0.07972(13) 0.94162(11) 0.0193(4) Uani 1 1 d . . .
O3 O 0.8573(2) -0.11445(13) 0.89286(12) 0.0252(5) Uani 1 1 d . . .
O4 O 1.0758(2) -0.03809(13) 0.83660(11) 0.0256(4) Uani 1 1 d . . .
C1 C 0.7621(3) 0.1015(2) 0.75550(17) 0.0217(7) Uani 1 1 d . . .
C2 C 0.7236(3) 0.14330(19) 0.83201(16) 0.0185(6) Uani 1 1 d . . .
H2A H 0.7730 0.2011 0.8426 0.022 Uiso 1 1 calc R . .
H2B H 0.6360 0.1623 0.8298 0.022 Uiso 1 1 calc R . .
C3 C 0.6612(3) 0.0418(2) 0.71856(19) 0.0369(9) Uani 1 1 d . . .
H3A H 0.6442 -0.0141 0.7502 0.055 Uiso 1 1 calc R . .
H3B H 0.6883 0.0210 0.6680 0.055 Uiso 1 1 calc R . .
H3C H 0.5864 0.0802 0.7137 0.055 Uiso 1 1 calc R . .
C4 C 0.8020(3) 0.1804(2) 0.70159(18) 0.0298(8) Uani 1 1 d . . .
H4A H 0.8699 0.2162 0.7244 0.045 Uiso 1 1 calc R . .
H4B H 0.7326 0.2234 0.6923 0.045 Uiso 1 1 calc R . .
H4C H 0.8290 0.1524 0.6533 0.045 Uiso 1 1 calc R . .
C5 C 1.2048(3) -0.0470(2) 0.8302(2) 0.0289(7) Uani 1 1 d . . .
H5A H 1.2231 -0.0984 0.7924 0.035 Uiso 1 1 calc R . .
C6 C 1.2581(4) -0.0761(3) 0.9060(2) 0.0522(11) Uani 1 1 d . . .
H6A H 1.2180 -0.1347 0.9234 0.078 Uiso 1 1 calc R . .
H6B H 1.2442 -0.0252 0.9432 0.078 Uiso 1 1 calc R . .
H6C H 1.3466 -0.0872 0.9005 0.078 Uiso 1 1 calc R . .
C7 C 1.2586(3) 0.0456(2) 0.8007(2) 0.0397(9) Uani 1 1 d . . .
H7A H 1.2214 0.0612 0.7515 0.060 Uiso 1 1 calc R . .
H7B H 1.3477 0.0386 0.7946 0.060 Uiso 1 1 calc R . .
H7C H 1.2414 0.0969 0.8370 0.060 Uiso 1 1 calc R . .
C8 C 0.9128(3) -0.20299(19) 0.9145(2) 0.0339(8) Uani 1 1 d . . .
H8A H 0.9930 -0.2099 0.8873 0.041 Uiso 1 1 calc R . .
C9 C 0.9360(4) -0.2028(3) 0.9990(2) 0.0523(11) Uani 1 1 d . . .
H9A H 0.9893 -0.1489 1.0122 0.079 Uiso 1 1 calc R . .
H9B H 0.9763 -0.2625 1.0137 0.079 Uiso 1 1 calc R . .
H9C H 0.8577 -0.1968 1.0261 0.079 Uiso 1 1 calc R . .
C10 C 0.8282(5) -0.2833(2) 0.8906(3) 0.0669(15) Uani 1 1 d . . .
H10A H 0.8182 -0.2824 0.8352 0.100 Uiso 1 1 calc R . .
H10B H 0.7479 -0.2752 0.9149 0.100 Uiso 1 1 calc R . .
H10C H 0.8639 -0.3444 0.9061 0.100 Uiso 1 1 calc R . .
C11 C 0.8975(2) 0.15148(18) 0.97620(16) 0.0166(6) Uani 1 1 d . . .
C12 C 0.7611(3) 0.11756(19) 0.97032(16) 0.0163(6) Uani 1 1 d . . .
H12A H 0.7034 0.1720 0.9785 0.020 Uiso 1 1 calc R . .
C13 C 0.7327(3) 0.03593(19) 1.02512(17) 0.0202(6) Uani 1 1 d . . .
H13A H 0.7008 0.0609 1.0740 0.024 Uiso 1 1 calc R . .
H13B H 0.8075 -0.0022 1.0353 0.024 Uiso 1 1 calc R . .
C14 C 0.6347(3) -0.0249(2) 0.98492(17) 0.0269(7) Uani 1 1 d . . .
H14A H 0.6569 -0.0933 0.9870 0.032 Uiso 1 1 calc R . .
H14B H 0.5534 -0.0161 1.0092 0.032 Uiso 1 1 calc R . .
C15 C 0.6322(3) 0.0099(2) 0.90325(16) 0.0230(6) Uani 1 1 d . . .
H15A H 0.6372 -0.0446 0.8676 0.028 Uiso 1 1 calc R . .
H15B H 0.5553 0.0454 0.8930 0.028 Uiso 1 1 calc R . .
C16 C 0.9352(3) 0.15959(18) 1.06049(16) 0.0174(6) Uani 1 1 d . . .
C17 C 1.0416(3) 0.1158(2) 1.08598(17) 0.0220(7) Uani 1 1 d . . .
H17A H 1.0913 0.0812 1.0512 0.026 Uiso 1 1 calc R . .
C18 C 1.0763(3) 0.1218(2) 1.16175(17) 0.0268(7) Uani 1 1 d . . .
H18A H 1.1497 0.0914 1.1782 0.032 Uiso 1 1 calc R . .
C19 C 1.0056(3) 0.1713(2) 1.21339(18) 0.0243(7) Uani 1 1 d . . .
H19A H 1.0293 0.1746 1.2653 0.029 Uiso 1 1 calc R . .
C20 C 0.8998(3) 0.2159(2) 1.18851(16) 0.0243(7) Uani 1 1 d . . .
H20A H 0.8507 0.2507 1.2235 0.029 Uiso 1 1 calc R . .
C21 C 0.8651(3) 0.2103(2) 1.11315(16) 0.0246(7) Uani 1 1 d . . .
H21A H 0.7922 0.2415 1.0969 0.030 Uiso 1 1 calc R . .
C22 C 0.9227(3) 0.24763(18) 0.93659(15) 0.0172(5) Uani 1 1 d . . .
C23 C 0.8544(3) 0.32893(19) 0.95257(17) 0.0198(6) Uani 1 1 d . . .
H23A H 0.7935 0.3267 0.9913 0.024 Uiso 1 1 calc R . .
C24 C 0.8733(3) 0.4132(2) 0.91316(17) 0.0231(7) Uani 1 1 d . . .
H24A H 0.8254 0.4678 0.9251 0.028 Uiso 1 1 calc R . .
C25 C 0.9616(3) 0.4184(2) 0.85650(18) 0.0237(6) Uani 1 1 d . . .
H25A H 0.9741 0.4759 0.8290 0.028 Uiso 1 1 calc R . .
C26 C 1.0311(3) 0.3387(2) 0.84088(17) 0.0253(7) Uani 1 1 d . . .
H26A H 1.0925 0.3415 0.8025 0.030 Uiso 1 1 calc R . .
C27 C 1.0125(3) 0.2547(2) 0.88029(17) 0.0223(7) Uani 1 1 d . . .
H27A H 1.0618 0.2007 0.8688 0.027 Uiso 1 1 calc R . .

loop_
_atom_site_aniso_label
_atom_site_aniso_U_11
_atom_site_aniso_U_22
_atom_site_aniso_U_33
_atom_site_aniso_U_23
_atom_site_aniso_U_13
_atom_site_aniso_U_12
Ti1 0.0186(2) 0.01580(19) 0.0197(2) -0.0003(3) 0.0041(2) 0.0026(3)
N1 0.0172(12) 0.0155(11) 0.0169(12) -0.0020(10) -0.0018(10) -0.0015(10)
O1 0.0365(13) 0.0303(11) 0.0223(11) 0.0019(10) 0.0073(10) 0.0160(10)
O2 0.0139(10) 0.0188(10) 0.0251(11) -0.0027(9) 0.0014(9) 0.0038(8)
O3 0.0246(11) 0.0189(10) 0.0320(12) -0.0004(9) 0.0043(10) 0.0047(9)
O4 0.0216(11) 0.0244(9) 0.0309(11) -0.0032(9) 0.0060(10) 0.0062(9)
C1 0.0223(17) 0.0192(14) 0.0236(16) 0.0006(12) -0.0001(13) 0.0018(12)
C2 0.0197(15) 0.0176(14) 0.0183(14) -0.0008(12) -0.0044(12) 0.0018(11)
C3 0.047(2) 0.0376(18) 0.0261(18) -0.0104(16) -0.0002(16) -0.0128(17)
C4 0.036(2) 0.0313(17) 0.0219(17) 0.0011(14) -0.0026(15) -0.0050(14)
C5 0.0247(18) 0.0307(17) 0.0313(18) -0.0023(15) 0.0076(15) 0.0050(14)
C6 0.045(3) 0.063(3) 0.049(3) 0.007(2) -0.011(2) 0.004(2)
C7 0.032(2) 0.0282(17) 0.059(3) -0.0040(18) 0.0086(19) -0.0039(15)
C8 0.038(2) 0.0156(13) 0.048(2) 0.0035(14) 0.0081(19) 0.0057(15)
C9 0.056(3) 0.045(2) 0.056(3) 0.0148(19) -0.006(2) 0.013(2)
C10 0.096(4) 0.0198(17) 0.084(4) 0.003(2) -0.024(3) -0.008(2)
C11 0.0127(15) 0.0185(13) 0.0186(14) -0.0025(12) 0.0005(11) 0.0021(10)
C12 0.0146(14) 0.0188(13) 0.0155(14) -0.0031(12) 0.0026(12) 0.0041(11)
C13 0.0164(14) 0.0228(14) 0.0213(15) -0.0025(12) 0.0048(12) -0.0018(12)
C14 0.0227(15) 0.0274(17) 0.0305(17) -0.0024(13) 0.0064(14) -0.0075(13)
C15 0.0150(13) 0.0250(15) 0.0290(15) -0.0046(15) -0.0001(12) -0.0042(14)
C16 0.0139(14) 0.0170(12) 0.0213(14) 0.0031(11) -0.0018(13) -0.0028(12)
C17 0.0138(15) 0.0285(15) 0.0238(16) 0.0028(13) 0.0004(12) 0.0003(12)
C18 0.0178(15) 0.0345(15) 0.0281(16) 0.0092(13) -0.0052(15) -0.0032(14)
C19 0.0288(18) 0.0256(16) 0.0185(16) 0.0036(13) -0.0032(13) -0.0117(13)
C20 0.032(2) 0.0214(14) 0.0197(15) -0.0034(12) 0.0016(13) -0.0021(13)
C21 0.0257(17) 0.0257(15) 0.0225(16) -0.0014(13) -0.0010(13) 0.0042(13)
C22 0.0143(13) 0.0188(12) 0.0185(13) -0.0027(11) -0.0028(13) -0.0039(13)
C23 0.0183(15) 0.0209(14) 0.0204(15) -0.0013(12) 0.0001(13) -0.0025(12)
C24 0.0250(16) 0.0195(14) 0.0250(16) -0.0036(13) -0.0056(13) 0.0008(13)
C25 0.0236(16) 0.0246(14) 0.0230(16) 0.0031(14) -0.0036(14) -0.0077(12)
C26 0.0176(16) 0.0351(17) 0.0231(17) 0.0022(14) -0.0002(13) -0.0056(13)
C27 0.0153(15) 0.0263(15) 0.0254(17) -0.0022(13) -0.0002(12) 0.0000(12)

loop_
_atom_type_symbol
_atom_type_description
_atom_type_scat_dispersion_real
_atom_type_scat_dispersion_imag
_atom_type_scat_source
C C 0.0033 0.0016 'International Tables Vol C Tables 4.2.6.8 and 6.1.1.4'
H H 0.0000 0.0000 'International Tables Vol C Tables 4.2.6.8 and 6.1.1.4'
N N 0.0061 0.0033 'International Tables Vol C Tables 4.2.6.8 and 6.1.1.4'
O O 0.0106 0.0060 'International Tables Vol C Tables 4.2.6.8 and 6.1.1.4'
Ti Ti 0.2776 0.4457 'International Tables Vol C Tables 4.2.6.8 and 6.1.1.4'

loop_
_geom_angle_atom_site_label_1
_geom_angle_atom_site_label_2
_geom_angle_atom_site_label_3
_geom_angle
_geom_angle_site_symmetry_1
_geom_angle_site_symmetry_3
_geom_angle_publ_flag
O4 Ti1 O3 101.06(9) . . ?
O4 Ti1 O1 100.72(10) . . ?
O3 Ti1 O1 114.89(10) . . ?
O4 Ti1 O2 96.91(9) . . ?
O3 Ti1 O2 114.40(9) . . ?
O1 Ti1 O2 122.62(9) . . ?
O4 Ti1 N1 169.50(9) . . ?
O3 Ti1 N1 89.17(9) . . ?
O1 Ti1 N1 76.72(9) . . ?
O2 Ti1 N1 76.47(8) . . ?
C2 N1 C12 114.2(2) . . ?
C2 N1 C15 112.0(2) . . ?
C12 N1 C15 105.2(2) . . ?
C2 N1 Ti1 103.64(17) . . ?
C12 N1 Ti1 106.32(17) . . ?
C15 N1 Ti1 115.67(16) . . ?
C1 O1 Ti1 128.44(18) . . ?
C11 O2 Ti1 127.94(17) . . ?
C8 O3 Ti1 131.7(2) . . ?
C5 O4 Ti1 164.4(2) . . ?
O1 C1 C4 107.8(2) . . ?
O1 C1 C3 109.5(2) . . ?
C4 C1 C3 109.8(3) . . ?
O1 C1 C2 106.3(2) . . ?
C4 C1 C2 110.3(2) . . ?
C3 C1 C2 112.9(3) . . ?
N1 C2 C1 111.1(2) . . ?
N1 C2 H2A 109.4 . . ?
C1 C2 H2A 109.4 . . ?
N1 C2 H2B 109.4 . . ?
C1 C2 H2B 109.4 . . ?
H2A C2 H2B 108.0 . . ?
C1 C3 H3A 109.5 . . ?
C1 C3 H3B 109.5 . . ?
H3A C3 H3B 109.5 . . ?
C1 C3 H3C 109.5 . . ?
H3A C3 H3C 109.5 . . ?
H3B C3 H3C 109.5 . . ?
C1 C4 H4A 109.5 . . ?
C1 C4 H4B 109.5 . . ?
H4A C4 H4B 109.5 . . ?
C1 C4 H4C 109.5 . . ?
H4A C4 H4C 109.5 . . ?
H4B C4 H4C 109.5 . . ?
O4 C5 C6 109.5(3) . . ?
O4 C5 C7 109.6(3) . . ?
C6 C5 C7 112.7(3) . . ?
O4 C5 H5A 108.3 . . ?
C6 C5 H5A 108.3 . . ?
C7 C5 H5A 108.3 . . ?
C5 C6 H6A 109.5 . . ?
C5 C6 H6B 109.5 . . ?
H6A C6 H6B 109.5 . . ?
C5 C6 H6C 109.5 . . ?
H6A C6 H6C 109.5 . . ?
H6B C6 H6C 109.5 . . ?
C5 C7 H7A 109.5 . . ?
C5 C7 H7B 109.5 . . ?
H7A C7 H7B 109.5 . . ?
C5 C7 H7C 109.5 . . ?
H7A C7 H7C 109.5 . . ?
H7B C7 H7C 109.5 . . ?
O3 C8 C9 109.3(3) . . ?
O3 C8 C10 108.4(3) . . ?
C9 C8 C10 112.2(3) . . ?
O3 C8 H8A 109.0 . . ?
C9 C8 H8A 109.0 . . ?
C10 C8 H8A 109.0 . . ?
C8 C9 H9A 109.5 . . ?
C8 C9 H9B 109.5 . . ?
H9A C9 H9B 109.5 . . ?
C8 C9 H9C 109.5 . . ?
H9A C9 H9C 109.5 . . ?
H9B C9 H9C 109.5 . . ?
C8 C10 H10A 109.5 . . ?
C8 C10 H10B 109.5 . . ?
H10A C10 H10B 109.5 . . ?
C8 C10 H10C 109.5 . . ?
H10A C10 H10C 109.5 . . ?
H10B C10 H10C 109.5 . . ?
O2 C11 C16 108.7(2) . . ?
O2 C11 C22 109.4(2) . . ?
C16 C11 C22 108.8(2) . . ?
O2 C11 C12 106.0(2) . . ?
C16 C11 C12 109.8(2) . . ?
C22 C11 C12 113.9(2) . . ?
N1 C12 C13 103.2(2) . . ?
N1 C12 C11 108.8(2) . . ?
C13 C12 C11 112.3(2) . . ?
N1 C12 H12A 110.8 . . ?
C13 C12 H12A 110.8 . . ?
C11 C12 H12A 110.8 . . ?
C12 C13 C14 105.5(2) . . ?
C12 C13 H13A 110.6 . . ?
C14 C13 H13A 110.6 . . ?
C12 C13 H13B 110.6 . . ?
C14 C13 H13B 110.6 . . ?
H13A C13 H13B 108.8 . . ?
C15 C14 C13 105.6(2) . . ?
C15 C14 H14A 110.6 . . ?
C13 C14 H14A 110.6 . . ?
C15 C14 H14B 110.6 . . ?
C13 C14 H14B 110.6 . . ?
H14A C14 H14B 108.7 . . ?
N1 C15 C14 106.4(2) . . ?
N1 C15 H15A 110.5 . . ?
C14 C15 H15A 110.5 . . ?
N1 C15 H15B 110.5 . . ?
C14 C15 H15B 110.5 . . ?
H15A C15 H15B 108.6 . . ?
C17 C16 C21 117.9(3) . . ?
C17 C16 C11 120.0(3) . . ?
C21 C16 C11 122.0(3) . . ?
C16 C17 C18 120.8(3) . . ?
C16 C17 H17A 119.6 . . ?
C18 C17 H17A 119.6 . . ?
C19 C18 C17 120.8(3) . . ?
C19 C18 H18A 119.6 . . ?
C17 C18 H18A 119.6 . . ?
C18 C19 C20 119.0(3) . . ?
C18 C19 H19A 120.5 . . ?
C20 C19 H19A 120.5 . . ?
C21 C20 C19 120.4(3) . . ?
C21 C20 H20A 119.8 . . ?
C19 C20 H20A 119.8 . . ?
C20 C21 C16 121.1(3) . . ?
C20 C21 H21A 119.4 . . ?
C16 C21 H21A 119.4 . . ?
C23 C22 C27 117.4(3) . . ?
C23 C22 C11 122.1(3) . . ?
C27 C22 C11 120.5(2) . . ?
C24 C23 C22 121.3(3) . . ?
C24 C23 H23A 119.3 . . ?
C22 C23 H23A 119.3 . . ?
C25 C24 C23 120.5(3) . . ?
C25 C24 H24A 119.8 . . ?
C23 C24 H24A 119.8 . . ?
C26 C25 C24 118.7(3) . . ?
C26 C25 H25A 120.6 . . ?
C24 C25 H25A 120.6 . . ?
C25 C26 C27 120.8(3) . . ?
C25 C26 H26A 119.6 . . ?
C27 C26 H26A 119.6 . . ?
C26 C27 C22 121.3(3) . . ?
C26 C27 H27A 119.4 . . ?
C22 C27 H27A 119.4 . . ?

loop_
_geom_bond_atom_site_label_1
_geom_bond_atom_site_label_2
_geom_bond_distance
_geom_bond_site_symmetry_2
_geom_bond_publ_flag
Ti1 O4 1.789(2) . ?
Ti1 O3 1.823(2) . ?
Ti1 O1 1.837(2) . ?
Ti1 O2 1.869(2) . ?
Ti1 N1 2.316(2) . ?
N1 C2 1.475(3) . ?
N1 C12 1.494(3) . ?
N1 C15 1.496(3) . ?
O1 C1 1.432(4) . ?
O2 C11 1.409(3) . ?
O3 C8 1.433(3) . ?
O4 C5 1.412(4) . ?
C1 C4 1.521(4) . ?
C1 C3 1.525(4) . ?
C1 C2 1.526(4) . ?
C2 H2A 0.9900 . ?
C2 H2B 0.9900 . ?
C3 H3A 0.9800 . ?
C3 H3B 0.9800 . ?
C3 H3C 0.9800 . ?
C4 H4A 0.9800 . ?
C4 H4B 0.9800 . ?
C4 H4C 0.9800 . ?
C5 C6 1.510(5) . ?
C5 C7 1.516(4) . ?
C5 H5A 1.0000 . ?
C6 H6A 0.9800 . ?
C6 H6B 0.9800 . ?
C6 H6C 0.9800 . ?
C7 H7A 0.9800 . ?
C7 H7B 0.9800 . ?
C7 H7C 0.9800 . ?
C8 C9 1.508(5) . ?
C8 C10 1.515(5) . ?
C8 H8A 1.0000 . ?
C9 H9A 0.9800 . ?
C9 H9B 0.9800 . ?
C9 H9C 0.9800 . ?
C10 H10A 0.9800 . ?
C10 H10B 0.9800 . ?
C10 H10C 0.9800 . ?
C11 C16 1.542(4) . ?
C11 C22 1.543(4) . ?
C11 C12 1.561(4) . ?
C12 C13 1.529(4) . ?
C12 H12A 1.0000 . ?
C13 C14 1.537(4) . ?
C13 H13A 0.9900 . ?
C13 H13B 0.9900 . ?
C14 C15 1.517(4) . ?
C14 H14A 0.9900 . ?
C14 H14B 0.9900 . ?
C15 H15A 0.9900 . ?
C15 H15B 0.9900 . ?
C16 C17 1.384(4) . ?
C16 C21 1.394(4) . ?
C17 C18 1.387(4) . ?
C17 H17A 0.9500 . ?
C18 C19 1.377(4) . ?
C18 H18A 0.9500 . ?
C19 C20 1.381(4) . ?
C19 H19A 0.9500 . ?
C20 C21 1.380(4) . ?
C20 H20A 0.9500 . ?
C21 H21A 0.9500 . ?
C22 C23 1.390(4) . ?
C22 C27 1.394(4) . ?
C23 C24 1.387(4) . ?
C23 H23A 0.9500 . ?
C24 C25 1.386(4) . ?
C24 H24A 0.9500 . ?
C25 C26 1.378(4) . ?
C25 H25A 0.9500 . ?
C26 C27 1.383(4) . ?
C26 H26A 0.9500 . ?
C27 H27A 0.9500 . ?
